data_4075022
loop_
_publ_author_name
'Leung, Wing-Por'
'Wong, Kam-Wing'
'Wang, Zhong-Xia'
'Mak, Thomas C. W.'

_publ_section_title
;
 Synthesis and Structures of Novel Low-Valent Group 14
 1,3-Dimetallacyclobutanes
;
_journal_issue 8
_journal_name_full Organometallics
_journal_page_first 2037
_journal_paper_doi 10.1021/om051096e
_journal_volume 25
_journal_year 2006
_chemical_formula_sum 'C30 H54 N4 P2 Pb Si2 Sn'
_chemical_formula_weight 914.77
_chemical_name_systematic
; 
 ? 
;
_space_group_IT_number 61
_symmetry_cell_setting orthorhombic
_symmetry_space_group_name_Hall '-P 2ac 2ab'
_symmetry_space_group_name_H-M 'P b c a'
_atom_sites_solution_hydrogens geom
_atom_sites_solution_primary direct
_atom_sites_solution_secondary difmap
_audit_creation_method SHELXL-97
_cell_angle_alpha 90.00
_cell_angle_beta 90.00
_cell_angle_gamma 90.00
_cell_formula_units_Z 8
_cell_length_a 13.4402(7)
_cell_length_b 18.2669(10)
_cell_length_c 31.5543(18)
_cell_measurement_temperature 293(2)
_cell_volume 7746.9(7)
_computing_cell_refinement 'Bruker SMART'
_computing_data_collection 'Bruker SMART'
_computing_data_reduction 'Bruker SHELXTL'
_computing_molecular_graphics 'SIEMENS SHELXTL'
_computing_publication_material 'SIEMENS SHELXTL'
_computing_structure_refinement 'SHELXL-97 (Sheldrick, 1997)'
_computing_structure_solution 'SHELXS-97 (Sheldrick, 1990)'
_diffrn_ambient_temperature 293(2)
_diffrn_measured_fraction_theta_full 0.998
_diffrn_measured_fraction_theta_max 0.998
_diffrn_measurement_device_type 'AFC7R RIGAKU DIFFRACTOMETER'
_diffrn_measurement_method 'OMEGA SCAN'
_diffrn_radiation_monochromator graphite
_diffrn_radiation_source 'fine-focus sealed tube'
_diffrn_radiation_type MoK\a
_diffrn_radiation_wavelength 0.71073
_diffrn_reflns_av_R_equivalents 0.0636
_diffrn_reflns_av_sigmaI/netI 0.0542
_diffrn_reflns_limit_h_max 15
_diffrn_reflns_limit_h_min -14
_diffrn_reflns_limit_k_max 21
_diffrn_reflns_limit_k_min -21
_diffrn_reflns_limit_l_max 37
_diffrn_reflns_limit_l_min -25
_diffrn_reflns_number 41215
_diffrn_reflns_theta_full 25.00
_diffrn_reflns_theta_max 25.00
_diffrn_reflns_theta_min 1.99
_exptl_absorpt_coefficient_mu 5.154
_exptl_absorpt_correction_T_max 1.0000
_exptl_absorpt_correction_T_min 0.6961
_exptl_absorpt_correction_type empirical
_exptl_crystal_density_diffrn 1.569
_exptl_crystal_density_method 'not measured'
_exptl_crystal_F_000 3616
_exptl_crystal_size_max 0.35
_exptl_crystal_size_mid 0.28
_exptl_crystal_size_min 0.25
_refine_diff_density_max 1.881
_refine_diff_density_min -1.543
_refine_diff_density_rms 0.139
_refine_ls_extinction_coef 0.00013(3)
_refine_ls_extinction_expression Fc^*^=kFc[1+0.001xFc^2^\l^3^/sin(2\q)]^-1/4^
_refine_ls_extinction_method SHELXL
_refine_ls_goodness_of_fit_ref 0.963
_refine_ls_hydrogen_treatment mixed
_refine_ls_matrix_type full
_refine_ls_number_parameters 362
_refine_ls_number_reflns 6795
_refine_ls_number_restraints 0
_refine_ls_restrained_S_all 0.963
_refine_ls_R_factor_all 0.0672
_refine_ls_R_factor_gt 0.0404
_refine_ls_shift/su_max 0.001
_refine_ls_shift/su_mean 0.000
_refine_ls_structure_factor_coef Fsqd
_refine_ls_weighting_details 'calc w=1/[\s^2^(Fo^2^)+(0.0639P)^2^+0.0000P] where P=(Fo^2^+2Fc^2^)/3'
_refine_ls_weighting_scheme calc
_refine_ls_wR_factor_gt 0.1022
_refine_ls_wR_factor_ref 0.1116
_reflns_number_gt 4669
_reflns_number_total 6795
_reflns_threshold_expression >2sigma(I)
_cod_data_source_file om051096esi20051228_020201.cif
_cod_data_source_block w2124
_cod_depositor_comments
;
The following automatic conversions were performed:

'_symmetry_cell_setting' value 'ORTHORHOMBIC' changed to
'orthorhombic' according to
/home/saulius/struct/CIF-dictionaries/cif_core.dic dictionary named
'cif_core.dic' version 2.4.1 from
2010-06-29.

'_exptl_absorpt_correction_type' value 'EMPIRICAL'
changed to 'empirical' according to
/home/saulius/struct/CIF-dictionaries/cif_core.dic dictionary named
'cif_core.dic' version 2.4.1 from 2010-06-29.

Automatic conversion script
Id: cif_fix_values 1715 2011-07-08 13:25:40Z adriana 
;
_cod_original_sg_symbol_H-M Pbca
_cod_database_code 4075022

loop_
_symmetry_equiv_pos_as_xyz
'x, y, z'
'-x+1/2, -y, z+1/2'
'-x, y+1/2, -z+1/2'
'x+1/2, -y+1/2, -z'
'-x, -y, -z'
'x-1/2, y, -z-1/2'
'x, -y-1/2, z-1/2'
'-x-1/2, y-1/2, z'

loop_
_atom_site_label
_atom_site_type_symbol
_atom_site_fract_x
_atom_site_fract_y
_atom_site_fract_z
_atom_site_U_iso_or_equiv
_atom_site_adp_type
_atom_site_occupancy
_atom_site_symmetry_multiplicity
_atom_site_calc_flag
_atom_site_refinement_flags
Pb1 Pb 0.44928(2) 0.211938(17) 0.099450(10) 0.04015(12) Uani 1 1 d .
Sn1 Sn 0.61759(3) 0.17594(3) 0.174898(16) 0.02873(14) Uani 1 1 d .
P1 P 0.36566(14) 0.23166(10) 0.19055(7) 0.0333(5) Uani 1 1 d .
P2 P 0.65709(15) 0.16765(11) 0.06401(7) 0.0391(5) Uani 1 1 d .
Si1 Si 0.24364(17) 0.10161(13) 0.15246(8) 0.0485(6) Uani 1 1 d .
Si2 Si 0.61729(19) 0.32779(15) 0.03252(9) 0.0558(7) Uani 1 1 d .
N1 N 0.6389(4) 0.3109(3) 0.1644(2) 0.0401(16) Uani 1 1 d .
N2 N 0.3303(4) 0.1671(3) 0.1597(2) 0.0365(15) Uani 1 1 d .
N3 N 0.5444(5) 0.0523(3) 0.1614(2) 0.0442(17) Uani 1 1 d .
N4 N 0.6144(5) 0.2478(3) 0.0591(2) 0.0423(16) Uani 1 1 d .
C1 C 0.7016(7) 0.3666(5) 0.1659(3) 0.058(3) Uani 1 1 d .
H1A H 0.7661 0.3586 0.1562 0.070 Uiso 1 1 calc R
C2 C 0.6794(8) 0.4335(5) 0.1801(4) 0.073(3) Uani 1 1 d .
H2A H 0.7272 0.4703 0.1816 0.088 Uiso 1 1 calc R
C3 C 0.5817(9) 0.4456(5) 0.1926(4) 0.081(3) Uani 1 1 d .
H3A H 0.5628 0.4913 0.2027 0.097 Uiso 1 1 calc R
C4 C 0.5143(8) 0.3914(4) 0.1899(3) 0.062(3) Uani 1 1 d .
H4A H 0.4485 0.4001 0.1974 0.074 Uiso 1 1 calc R
C5 C 0.5431(6) 0.3219(4) 0.1759(3) 0.0396(19) Uani 1 1 d .
C6 C 0.4825(5) 0.2556(4) 0.1715(3) 0.0341(17) Uani 1 1 d .
C7 C 0.3693(5) 0.2056(4) 0.2466(3) 0.0403(19) Uani 1 1 d .
H7A H 0.3007 0.1951 0.2551 0.048 Uiso 1 1 calc R
C8 C 0.4065(7) 0.2692(5) 0.2747(3) 0.061(3) Uani 1 1 d .
H8A H 0.4076 0.2537 0.3038 0.091 Uiso 1 1 calc R
H8B H 0.3627 0.3103 0.2717 0.091 Uiso 1 1 calc R
H8C H 0.4724 0.2829 0.2661 0.091 Uiso 1 1 calc R
C9 C 0.4289(7) 0.1369(5) 0.2544(3) 0.059(2) Uani 1 1 d .
H9A H 0.4284 0.1257 0.2842 0.089 Uiso 1 1 calc R
H9B H 0.4962 0.1442 0.2452 0.089 Uiso 1 1 calc R
H9C H 0.4000 0.0969 0.2389 0.089 Uiso 1 1 calc R
C10 C 0.2812(6) 0.3104(4) 0.1898(3) 0.043(2) Uani 1 1 d .
H10A H 0.3133 0.3492 0.2063 0.052 Uiso 1 1 calc R
C11 C 0.2680(7) 0.3398(5) 0.1455(3) 0.066(3) Uani 1 1 d .
H11A H 0.2236 0.3809 0.1461 0.099 Uiso 1 1 calc R
H11B H 0.2408 0.3022 0.1277 0.099 Uiso 1 1 calc R
H11C H 0.3314 0.3549 0.1345 0.099 Uiso 1 1 calc R
C12 C 0.1795(6) 0.2953(5) 0.2109(4) 0.070(3) Uani 1 1 d .
H12A H 0.1391 0.3386 0.2095 0.105 Uiso 1 1 calc R
H12B H 0.1897 0.2821 0.2401 0.105 Uiso 1 1 calc R
H12C H 0.1468 0.2559 0.1964 0.105 Uiso 1 1 calc R
C13 C 0.2234(9) 0.0421(5) 0.1994(4) 0.090(4) Uani 1 1 d .
H13A H 0.2859 0.0222 0.2085 0.135 Uiso 1 1 calc R
H13B H 0.1791 0.0030 0.1920 0.135 Uiso 1 1 calc R
H13C H 0.1948 0.0705 0.2219 0.135 Uiso 1 1 calc R
C14 C 0.1167(7) 0.1372(7) 0.1376(4) 0.101(4) Uani 1 1 d .
H14A H 0.0914 0.1672 0.1602 0.151 Uiso 1 1 calc R
H14B H 0.0724 0.0968 0.1330 0.151 Uiso 1 1 calc R
H14C H 0.1215 0.1658 0.1122 0.151 Uiso 1 1 calc R
C15 C 0.2872(8) 0.0440(5) 0.1070(3) 0.072(3) Uani 1 1 d .
H15A H 0.3520 0.0247 0.1133 0.108 Uiso 1 1 calc R
H15B H 0.2906 0.0734 0.0818 0.108 Uiso 1 1 calc R
H15C H 0.2414 0.0044 0.1026 0.108 Uiso 1 1 calc R
C16 C 0.5203(7) -0.0129(5) 0.1782(3) 0.062(3) Uani 1 1 d .
H16A H 0.5002 -0.0150 0.2063 0.075 Uiso 1 1 calc R
C17 C 0.5244(7) -0.0773(5) 0.1547(4) 0.065(3) Uani 1 1 d .
H17A H 0.5064 -0.1217 0.1669 0.077 Uiso 1 1 calc R
C18 C 0.5548(6) -0.0743(5) 0.1140(4) 0.056(3) Uani 1 1 d .
H18A H 0.5592 -0.1171 0.0981 0.067 Uiso 1 1 calc R
C19 C 0.5792(6) -0.0088(5) 0.0963(3) 0.053(2) Uani 1 1 d .
H19A H 0.5999 -0.0070 0.0682 0.063 Uiso 1 1 calc R
C20 C 0.5731(5) 0.0564(4) 0.1202(3) 0.0351(18) Uani 1 1 d .
C21 C 0.5925(6) 0.1315(4) 0.1072(2) 0.0365(18) Uani 1 1 d .
C22 C 0.6398(7) 0.1124(5) 0.0156(3) 0.052(2) Uani 1 1 d .
H22A H 0.6643 0.0631 0.0219 0.062 Uiso 1 1 calc R
C23 C 0.5286(8) 0.1055(6) 0.0056(3) 0.074(3) Uani 1 1 d .
H23A H 0.5199 0.0767 -0.0196 0.112 Uiso 1 1 calc R
H23B H 0.5008 0.1533 0.0013 0.112 Uiso 1 1 calc R
H23C H 0.4954 0.0821 0.0289 0.112 Uiso 1 1 calc R
C24 C 0.6994(10) 0.1407(7) -0.0223(3) 0.102(4) Uani 1 1 d .
H24A H 0.6874 0.1098 -0.0464 0.152 Uiso 1 1 calc R
H24B H 0.7690 0.1401 -0.0155 0.152 Uiso 1 1 calc R
H24C H 0.6792 0.1898 -0.0287 0.152 Uiso 1 1 calc R
C25 C 0.7928(5) 0.1645(5) 0.0715(3) 0.050(2) Uani 1 1 d .
H25A H 0.8238 0.1787 0.0447 0.060 Uiso 1 1 calc R
C26 C 0.8276(7) 0.2188(6) 0.1053(3) 0.074(3) Uani 1 1 d .
H26A H 0.8985 0.2156 0.1084 0.112 Uiso 1 1 calc R
H26B H 0.7964 0.2073 0.1319 0.112 Uiso 1 1 calc R
H26C H 0.8096 0.2676 0.0970 0.112 Uiso 1 1 calc R
C27 C 0.8275(7) 0.0876(6) 0.0819(5) 0.102(5) Uani 1 1 d .
H27A H 0.8984 0.0875 0.0857 0.153 Uiso 1 1 calc R
H27B H 0.8101 0.0553 0.0591 0.153 Uiso 1 1 calc R
H27C H 0.7959 0.0714 0.1075 0.153 Uiso 1 1 calc R
C28 C 0.7426(9) 0.3616(8) 0.0213(5) 0.143(7) Uani 1 1 d .
H28A H 0.7776 0.3265 0.0042 0.214 Uiso 1 1 calc R
H28B H 0.7778 0.3689 0.0474 0.214 Uiso 1 1 calc R
H28D H 0.7383 0.4072 0.0062 0.214 Uiso 1 1 calc R
C29 C 0.5401(10) 0.3234(8) -0.0168(4) 0.127(6) Uani 1 1 d .
H29A H 0.5691 0.2890 -0.0362 0.190 Uiso 1 1 calc R
H29D H 0.5378 0.3709 -0.0298 0.190 Uiso 1 1 calc R
H29B H 0.4738 0.3081 -0.0097 0.190 Uiso 1 1 calc R
C30 C 0.5491(11) 0.3972(5) 0.0660(5) 0.120(6) Uani 1 1 d .
H30D H 0.5834 0.4034 0.0925 0.180 Uiso 1 1 calc R
H30A H 0.4827 0.3802 0.0713 0.180 Uiso 1 1 calc R
H30B H 0.5466 0.4431 0.0513 0.180 Uiso 1 1 calc R

loop_
_atom_site_aniso_label
_atom_site_aniso_U_11
_atom_site_aniso_U_22
_atom_site_aniso_U_33
_atom_site_aniso_U_23
_atom_site_aniso_U_13
_atom_site_aniso_U_12
Pb1 0.03699(18) 0.0453(2) 0.0381(2) 0.00295(16) -0.00282(14) -0.00106(14)
Sn1 0.0269(2) 0.0324(3) 0.0268(3) -0.0021(2) -0.0046(2) 0.0028(2)
P1 0.0315(10) 0.0341(10) 0.0343(11) 0.0017(9) 0.0020(9) 0.0018(8)
P2 0.0363(11) 0.0435(12) 0.0376(12) -0.0042(10) 0.0053(9) -0.0031(9)
Si1 0.0427(13) 0.0524(14) 0.0505(15) -0.0028(13) -0.0012(11) -0.0152(11)
Si2 0.0562(15) 0.0601(16) 0.0511(16) 0.0176(14) -0.0071(13) -0.0123(13)
N1 0.028(3) 0.048(4) 0.045(4) -0.003(3) -0.002(3) -0.010(3)
N2 0.035(3) 0.033(3) 0.042(4) -0.002(3) -0.002(3) 0.000(3)
N3 0.048(4) 0.032(4) 0.053(5) 0.004(3) 0.001(3) 0.001(3)
N4 0.041(4) 0.041(4) 0.045(4) 0.000(3) 0.005(3) -0.005(3)
C1 0.049(5) 0.056(6) 0.070(7) 0.002(5) 0.000(5) -0.018(5)
C2 0.061(6) 0.053(6) 0.106(9) -0.010(6) 0.004(6) -0.025(5)
C3 0.095(8) 0.039(5) 0.108(10) -0.011(6) 0.015(7) -0.022(5)
C4 0.069(6) 0.035(5) 0.082(8) -0.011(5) 0.011(6) 0.001(4)
C5 0.053(5) 0.032(4) 0.033(4) 0.003(4) -0.005(4) -0.005(4)
C6 0.031(4) 0.027(4) 0.045(5) -0.003(4) -0.001(4) -0.001(3)
C7 0.034(4) 0.050(5) 0.038(5) 0.003(4) 0.008(4) 0.005(4)
C8 0.069(6) 0.072(7) 0.040(5) -0.011(5) 0.000(5) -0.006(5)
C9 0.072(6) 0.059(6) 0.047(6) 0.012(5) -0.002(5) 0.006(5)
C10 0.044(5) 0.034(4) 0.051(5) 0.003(4) 0.007(4) 0.009(4)
C11 0.070(6) 0.055(6) 0.074(7) 0.017(6) 0.009(6) 0.021(5)
C12 0.039(5) 0.081(7) 0.090(8) 0.007(6) 0.011(5) 0.008(5)
C13 0.108(9) 0.075(7) 0.088(9) 0.014(7) 0.010(7) -0.043(7)
C14 0.052(7) 0.126(10) 0.125(11) -0.029(9) -0.026(7) -0.017(6)
C15 0.080(7) 0.070(7) 0.066(7) -0.022(6) -0.002(6) -0.020(6)
C16 0.070(6) 0.049(6) 0.068(7) 0.019(5) 0.007(5) -0.001(5)
C17 0.055(6) 0.031(5) 0.107(10) 0.016(6) 0.001(6) 0.004(4)
C18 0.058(6) 0.028(5) 0.082(8) -0.003(5) -0.002(5) 0.005(4)
C19 0.049(5) 0.046(5) 0.062(6) -0.006(5) 0.001(5) 0.000(4)
C20 0.033(4) 0.034(4) 0.039(5) 0.001(4) 0.002(3) -0.003(3)
C21 0.037(4) 0.031(4) 0.041(5) -0.006(4) -0.002(4) 0.004(3)
C22 0.065(6) 0.052(5) 0.037(5) -0.015(4) 0.009(4) -0.006(4)
C23 0.097(8) 0.076(7) 0.049(6) -0.018(6) -0.015(6) -0.023(6)
C24 0.145(12) 0.101(9) 0.059(7) -0.018(7) 0.030(8) 0.002(8)
C25 0.029(4) 0.062(6) 0.058(6) -0.009(5) 0.005(4) 0.001(4)
C26 0.036(5) 0.101(8) 0.086(8) -0.023(7) -0.011(5) -0.001(5)
C27 0.043(6) 0.081(8) 0.182(15) 0.004(9) -0.005(7) 0.012(5)
C28 0.088(9) 0.142(12) 0.198(17) 0.100(13) -0.007(11) -0.042(9)
C29 0.128(12) 0.155(13) 0.097(11) 0.033(10) -0.050(9) 0.007(10)
C30 0.214(17) 0.038(6) 0.107(11) 0.020(7) 0.015(11) 0.020(8)

loop_
_atom_type_symbol
_atom_type_description
_atom_type_scat_dispersion_real
_atom_type_scat_dispersion_imag
_atom_type_scat_source
C C 0.0033 0.0016 'International Tables Vol C Tables 4.2.6.8 and 6.1.1.4'
H H 0.0000 0.0000 'International Tables Vol C Tables 4.2.6.8 and 6.1.1.4'
N N 0.0061 0.0033 'International Tables Vol C Tables 4.2.6.8 and 6.1.1.4'
Si Si 0.0817 0.0704 'International Tables Vol C Tables 4.2.6.8 and 6.1.1.4'
P P 0.1023 0.0942 'International Tables Vol C Tables 4.2.6.8 and 6.1.1.4'
Sn Sn -0.6537 1.4246 'International Tables Vol C Tables 4.2.6.8 and 6.1.1.4'
Pb Pb -3.3944 10.1111 'International Tables Vol C Tables 4.2.6.8 and 6.1.1.4'

loop_
_geom_angle_atom_site_label_1
_geom_angle_atom_site_label_2
_geom_angle_atom_site_label_3
_geom_angle
C21 Pb1 C6 87.7(2)
C21 Pb1 N2 102.8(2)
C6 Pb1 N2 62.5(2)
C21 Pb1 N4 62.2(2)
C6 Pb1 N4 102.3(2)
N2 Pb1 N4 160.31(19)
C21 Pb1 P1 105.25(19)
C6 Pb1 P1 33.89(17)
N2 Pb1 P1 31.00(13)
N4 Pb1 P1 136.13(15)
C21 Pb1 P2 33.93(19)
C6 Pb1 P2 104.72(17)
N2 Pb1 P2 136.67(13)
N4 Pb1 P2 30.47(14)
P1 Pb1 P2 133.34(5)
C21 Pb1 Sn1 43.60(18)
C6 Pb1 Sn1 44.06(16)
N2 Pb1 Sn1 80.47(13)
N4 Pb1 Sn1 79.84(14)
P1 Pb1 Sn1 67.01(4)
P2 Pb1 Sn1 66.33(4)
C21 Sn1 C6 93.6(3)
C21 Sn1 N3 57.8(2)
C6 Sn1 N3 104.5(2)
C21 Sn1 N1 103.9(2)
C6 Sn1 N1 57.9(2)
N3 Sn1 N1 155.8(2)
C21 Sn1 Pb1 46.62(18)
C6 Sn1 Pb1 47.01(19)
N3 Sn1 Pb1 77.91(15)
N1 Sn1 Pb1 77.88(14)
N2 P1 C6 104.1(3)
N2 P1 C7 113.7(3)
C6 P1 C7 112.0(4)
N2 P1 C10 112.8(4)
C6 P1 C10 110.9(4)
C7 P1 C10 103.5(4)
N2 P1 Pb1 57.3(2)
C6 P1 Pb1 51.9(3)
C7 P1 Pb1 148.5(2)
C10 P1 Pb1 107.6(3)
N4 P2 C21 104.2(3)
N4 P2 C25 113.7(4)
C21 P2 C25 112.4(4)
N4 P2 C22 112.3(4)
C21 P2 C22 112.1(4)
C25 P2 C22 102.4(4)
N4 P2 Pb1 57.9(2)
C21 P2 Pb1 51.1(2)
C25 P2 Pb1 148.2(3)
C22 P2 Pb1 109.0(3)
N2 Si1 C13 114.0(4)
N2 Si1 C15 106.7(4)
C13 Si1 C15 109.1(5)
N2 Si1 C14 114.5(4)
C13 Si1 C14 105.5(6)
C15 Si1 C14 106.7(5)
N4 Si2 C28 114.3(5)
N4 Si2 C29 111.4(5)
C28 Si2 C29 111.3(7)
N4 Si2 C30 106.9(4)
C28 Si2 C30 109.2(7)
C29 Si2 C30 103.0(7)
C1 N1 C5 118.9(7)
C1 N1 Sn1 145.7(6)
C5 N1 Sn1 90.1(4)
P1 N2 Si1 144.2(4)
P1 N2 Pb1 91.7(3)
Si1 N2 Pb1 123.1(3)
C16 N3 C20 119.6(8)
C16 N3 Sn1 146.0(6)
C20 N3 Sn1 90.1(5)
P2 N4 Si2 147.5(4)
P2 N4 Pb1 91.6(3)
Si2 N4 Pb1 118.3(3)
N1 C1 C2 125.0(9)
C1 C2 C3 116.9(9)
C4 C3 C2 120.2(10)
C3 C4 C5 120.1(9)
N1 C5 C4 118.9(7)
N1 C5 C6 112.3(7)
C4 C5 C6 128.8(8)
C5 C6 P1 132.6(6)
C5 C6 Sn1 94.5(5)
P1 C6 Sn1 122.1(4)
C5 C6 Pb1 117.3(5)
P1 C6 Pb1 94.3(3)
Sn1 C6 Pb1 88.9(2)
C9 C7 C8 111.0(7)
C9 C7 P1 112.9(6)
C8 C7 P1 111.6(6)
C11 C10 C12 111.1(8)
C11 C10 P1 111.4(6)
C12 C10 P1 113.7(6)
N3 C16 C17 122.0(9)
C18 C17 C16 119.0(9)
C17 C18 C19 120.0(9)
C18 C19 C20 120.5(9)
N3 C20 C19 118.8(7)
N3 C20 C21 111.8(7)
C19 C20 C21 129.3(8)
C20 C21 P2 131.7(6)
C20 C21 Sn1 95.6(5)
P2 C21 Sn1 121.1(4)
C20 C21 Pb1 117.1(5)
P2 C21 Pb1 94.9(3)
Sn1 C21 Pb1 89.8(2)
C24 C22 C23 112.3(9)
C24 C22 P2 113.4(7)
C23 C22 P2 109.7(6)
C27 C25 C26 110.9(9)
C27 C25 P2 111.2(6)
C26 C25 P2 111.9(6)

loop_
_geom_bond_atom_site_label_1
_geom_bond_atom_site_label_2
_geom_bond_distance
Pb1 C21 2.434(7)
Pb1 C6 2.450(8)
Pb1 N2 2.617(6)
Pb1 N4 2.640(6)
Pb1 P1 3.107(2)
Pb1 P2 3.115(2)
Pb1 Sn1 3.3493(6)
Sn1 C21 2.310(8)
Sn1 C6 2.329(7)
Sn1 N3 2.500(6)
Sn1 N1 2.503(6)
P1 N2 1.601(6)
P1 C6 1.737(7)
P1 C7 1.831(8)
P1 C10 1.833(7)
P2 N4 1.580(7)
P2 C21 1.746(8)
P2 C25 1.841(8)
P2 C22 1.846(8)
Si1 N2 1.685(6)
Si1 C13 1.858(10)
Si1 C15 1.873(10)
Si1 C14 1.886(10)
Si2 N4 1.686(7)
Si2 C28 1.829(11)
Si2 C29 1.873(12)
Si2 C30 1.887(12)
N1 C1 1.323(10)
N1 C5 1.353(10)
N3 C16 1.343(10)
N3 C20 1.358(10)
C1 C2 1.336(12)
C2 C3 1.388(14)
C3 C4 1.345(12)
C4 C5 1.398(11)
C5 C6 1.466(10)
C7 C9 1.509(11)
C7 C8 1.545(11)
C10 C11 1.506(12)
C10 C12 1.546(11)
C16 C17 1.391(13)
C17 C18 1.348(14)
C18 C19 1.362(12)
C19 C20 1.412(11)
C20 C21 1.456(10)
C22 C24 1.528(13)
C22 C23 1.532(12)
C25 C27 1.516(13)
C25 C26 1.529(12)
